data_7243172
loop_
_publ_author_name
'Vu\<sak, Darko'
'Smre\<cki, Neven'
'Muratovi\'c, Senada'
'\<Zili\'c, Dijana'
'Prugove\<cki, Biserka'
'Matkovi\'c-\<Calogovi\'c, Dubravka'

_publ_section_title
;
 Structural diversity in the coordination compounds of cobalt, nickel and
 copper with N-alkylglycinates: crystallographic and ESR study in the
 solid state
;
_journal_issue 38
_journal_name_full 'RSC Advances'
_journal_page_first 23779
_journal_page_last 23790
_journal_paper_doi 10.1039/D1RA04219J
_journal_volume 11
_journal_year 2021
_chemical_formula_moiety 'C12 H26 Co2 N4 O10, 2(H2 O)'
_chemical_formula_sum 'C12 H30 Co2 N4 O12'
_chemical_formula_weight 540.26
_chemical_name_systematic bis(\m-hydroxo)tetrakis(sarcosinato)dicobalt(iii)
_chemical_properties_physical Hygroscopic
_space_group_crystal_system orthorhombic
_space_group_IT_number 61
_space_group_name_Hall '-P 2ac 2ab'
_space_group_name_H-M_alt 'P b c a'
_atom_sites_solution_hydrogens mixed
_audit_creation_method SHELXL-2014/7
_audit_update_record
;
2021-03-10 deposited with the CCDC.	2021-07-01 downloaded from the CCDC.
;
_cell_angle_alpha 90
_cell_angle_beta 90
_cell_angle_gamma 90
_cell_formula_units_Z 8
_cell_length_a 15.5085(8)
_cell_length_b 14.6844(6)
_cell_length_c 18.0637(9)
_cell_measurement_reflns_used 2872
_cell_measurement_temperature 295(2)
_cell_measurement_theta_max 28.5060
_cell_measurement_theta_min 2.2400
_cell_volume 4113.7(3)
_computing_cell_refinement 'CrysAlisPro 1.171.40.53 (Rigaku OD, 2019)'
_computing_data_collection 'CrysAlisPro 1.171.40.53 (Rigaku OD, 2019)'
_computing_data_reduction 'CrysAlisPro 1.171.40.53 (Rigaku OD, 2019)'
_computing_molecular_graphics 'MERCURY (C.F. Macrae et al., 2008)'
_computing_publication_material 'SHELXL-2016/4 (Sheldrick, 2016)'
_computing_structure_refinement 'SHELXL-2014/7 (Sheldrick, 2014)'
_computing_structure_solution 'SHELXS-2016/4 (Sheldrick, 2016)'
_diffrn_ambient_temperature 295(2)
_diffrn_detector_area_resol_mean 16.3426
_diffrn_measured_fraction_theta_full 0.999
_diffrn_measured_fraction_theta_max 0.999
_diffrn_measurement_device_type 'Xcalibur, Sapphire3'
_diffrn_measurement_method '\w scans'
_diffrn_radiation_type MoK\a
_diffrn_radiation_wavelength 0.71073
_diffrn_reflns_av_R_equivalents 0.0742
_diffrn_reflns_av_unetI/netI 0.0580
_diffrn_reflns_Laue_measured_fraction_full 0.999
_diffrn_reflns_Laue_measured_fraction_max 0.999
_diffrn_reflns_limit_h_max 19
_diffrn_reflns_limit_h_min -19
_diffrn_reflns_limit_k_max 12
_diffrn_reflns_limit_k_min -18
_diffrn_reflns_limit_l_max 22
_diffrn_reflns_limit_l_min -11
_diffrn_reflns_number 18569
_diffrn_reflns_point_group_measured_fraction_full 0.999
_diffrn_reflns_point_group_measured_fraction_max 0.999
_diffrn_reflns_theta_full 25.242
_diffrn_reflns_theta_max 25.992
_diffrn_reflns_theta_min 2.255
_diffrn_source 'fine-focus sealed X-ray tube'
_exptl_absorpt_coefficient_mu 1.681
_exptl_absorpt_correction_T_max 1.00000
_exptl_absorpt_correction_T_min 0.85891
_exptl_absorpt_correction_type multi-scan
_exptl_absorpt_process_details
;
CrysAlisPro 1.171.40.53 (Rigaku Oxford Diffraction, 2019)
Empirical absorption correction using spherical harmonics,
 implemented in SCALE3 ABSPACK scaling algorithm.
;
_exptl_crystal_colour violet
_exptl_crystal_density_diffrn 1.745
_exptl_crystal_description plate
_exptl_crystal_F_000 2240
_exptl_crystal_size_max 0.480
_exptl_crystal_size_mid 0.110
_exptl_crystal_size_min 0.020
_refine_diff_density_max 0.484
_refine_diff_density_min -0.485
_refine_diff_density_rms 0.086
_refine_ls_extinction_method none
_refine_ls_goodness_of_fit_ref 1.024
_refine_ls_hydrogen_treatment mixed
_refine_ls_matrix_type full
_refine_ls_number_parameters 296
_refine_ls_number_reflns 4042
_refine_ls_number_restraints 8
_refine_ls_restrained_S_all 1.023
_refine_ls_R_factor_all 0.0697
_refine_ls_R_factor_gt 0.0424
_refine_ls_shift/su_max 0.000
_refine_ls_shift/su_mean 0.000
_refine_ls_structure_factor_coef Fsqd
_refine_ls_weighting_details 'w=1/[\s^2^(Fo^2^)+(0.0386P)^2^+1.4571P] where P=(Fo^2^+2Fc^2^)/3'
_refine_ls_weighting_scheme calc
_refine_ls_wR_factor_gt 0.0814
_refine_ls_wR_factor_ref 0.0909
_reflns_Friedel_coverage 0.000
_reflns_number_gt 2961
_reflns_number_total 4042
_reflns_threshold_expression 'I > 2\s(I)'
_cod_data_source_file d1ra04219j2.cif
_cod_data_source_block 1d
_cod_database_code 7243172
_shelx_shelxl_version_number 2014/7
_shelx_space_group_comment
;
The symmetry employed for this shelxl refinement is uniquely defined
by the following loop, which should always be used as a source of
symmetry information in preference to the above space-group names.
They are only intended as comments.
;
_shelx_estimated_absorpt_t_min 0.499
_shelx_estimated_absorpt_t_max 0.967

loop_
_space_group_symop_operation_xyz
'x, y, z'
'-x+1/2, -y, z+1/2'
'-x, y+1/2, -z+1/2'
'x+1/2, -y+1/2, -z'
'-x, -y, -z'
'x-1/2, y, -z-1/2'
'x, -y-1/2, z-1/2'
'-x-1/2, y-1/2, z'

loop_
_atom_site_label
_atom_site_type_symbol
_atom_site_fract_x
_atom_site_fract_y
_atom_site_fract_z
_atom_site_U_iso_or_equiv
_atom_site_adp_type
_atom_site_occupancy
_atom_site_site_symmetry_order
_atom_site_calc_flag
_atom_site_refinement_flags_posn
_atom_site_refinement_flags_adp
_atom_site_refinement_flags_occupancy
_atom_site_disorder_assembly
_atom_site_disorder_group
O1W O -0.0489(3) 0.3799(3) 0.4499(3) 0.0896(13) Uani 1 1 d D . . . .
O2W O 0.0530(3) 0.7372(3) -0.0546(2) 0.0871(13) Uani 1 1 d D . . . .
H1WB H -0.020(3) 0.414(3) 0.422(3) 0.10(2) Uiso 1 1 d D . . . .
H2H H 0.161(2) 0.7324(14) 0.128(2) 0.045(12) Uiso 1 1 d D . . . .
H1H H 0.229(2) 0.5229(12) 0.224(2) 0.040(11) Uiso 1 1 d D . . . .
H1WA H -0.1015(10) 0.395(3) 0.448(3) 0.10(2) Uiso 1 1 d D . . . .
H2WA H 0.084(4) 0.690(2) -0.046(2) 0.14(3) Uiso 1 1 d D . . . .
H2WB H 0.0490 0.7681 -0.0151 0.19(4) Uiso 1 1 d D . . . .
Co1 Co 0.20913(3) 0.58267(3) 0.10784(3) 0.02207(13) Uani 1 1 d . . . . .
Co2 Co 0.17447(3) 0.67249(3) 0.24592(3) 0.02437(13) Uani 1 1 d . . . . .
O1H O 0.24248(14) 0.57516(13) 0.20804(13) 0.0238(5) Uani 1 1 d D . . . .
O2H O 0.14292(15) 0.68200(14) 0.14369(14) 0.0274(5) Uani 1 1 d D . . . .
O13 O 0.26738(15) 0.75474(14) 0.23179(14) 0.0311(6) Uani 1 1 d . . . . .
O11 O 0.17621(16) 0.60473(15) 0.00787(14) 0.0329(6) Uani 1 1 d . . . . .
O14 O 0.08217(15) 0.59141(15) 0.26468(15) 0.0360(6) Uani 1 1 d . . . . .
N12 N 0.11006(16) 0.49977(16) 0.12019(17) 0.0277(7) Uani 1 1 d . . . . .
H12 H 0.1088 0.4819 0.1724 0.033 Uiso 1 1 calc R U . . .
O12 O 0.27230(13) 0.47686(13) 0.08179(13) 0.0262(5) Uani 1 1 d . . . . .
O23 O 0.30412(16) 0.89989(14) 0.23725(15) 0.0367(6) Uani 1 1 d . . . . .
N11 N 0.31163(17) 0.65416(17) 0.08449(17) 0.0287(7) Uani 1 1 d . . . . .
H11 H 0.2983 0.7179 0.0960 0.034 Uiso 1 1 calc R U . . .
O22 O 0.25901(16) 0.33046(14) 0.05671(16) 0.0414(7) Uani 1 1 d . . . . .
N13 N 0.10643(19) 0.78029(17) 0.27356(18) 0.0340(7) Uani 1 1 d . . . . .
H13 H 0.1045 0.7817 0.3278 0.041 Uiso 1 1 calc R U . . .
N14 N 0.2102(2) 0.64700(19) 0.34817(17) 0.0348(7) Uani 1 1 d . . . . .
H14 H 0.1898 0.6975 0.3790 0.042 Uiso 1 1 calc R U . . .
C13 C 0.2495(2) 0.8392(2) 0.24021(19) 0.0282(8) Uani 1 1 d . . . . .
O21 O 0.2267(2) 0.6576(2) -0.09833(16) 0.0596(9) Uani 1 1 d . . . . .
C12 C 0.2272(2) 0.4048(2) 0.0713(2) 0.0286(8) Uani 1 1 d . . . . .
C11 C 0.2374(3) 0.6378(2) -0.0331(2) 0.0383(9) Uani 1 1 d . . . . .
C22 C 0.1315(2) 0.4170(2) 0.0772(2) 0.0361(9) Uani 1 1 d . . . . .
H22A H 0.1070 0.4219 0.0279 0.043 Uiso 1 1 calc R U . . .
H22B H 0.1064 0.3642 0.1011 0.043 Uiso 1 1 calc R U . . .
C14 C 0.0875(3) 0.5445(2) 0.3247(2) 0.0390(10) Uani 1 1 d . . . . .
C32 C 0.0232(2) 0.5351(3) 0.1019(3) 0.0463(11) Uani 1 1 d . . . . .
H32A H 0.0226 0.5561 0.0516 0.069 Uiso 1 1 calc R U . . .
H32B H 0.0093 0.5846 0.1344 0.069 Uiso 1 1 calc R U . . .
H32C H -0.0185 0.4874 0.1078 0.069 Uiso 1 1 calc R U . . .
C24 C 0.1644(3) 0.5637(3) 0.3730(2) 0.0514(11) Uani 1 1 d . . . . .
H24A H 0.1456 0.5715 0.4238 0.062 Uiso 1 1 calc R U . . .
H24B H 0.2036 0.5123 0.3713 0.062 Uiso 1 1 calc R U . . .
C21 C 0.3234(2) 0.6478(2) 0.0043(2) 0.0375(9) Uani 1 1 d . . . . .
H21A H 0.3594 0.5958 -0.0073 0.045 Uiso 1 1 calc R U . . .
H21B H 0.3520 0.7022 -0.0136 0.045 Uiso 1 1 calc R U . . .
C31 C 0.3915(2) 0.6303(3) 0.1252(3) 0.0433(10) Uani 1 1 d . . . . .
H31A H 0.4060 0.5678 0.1157 0.065 Uiso 1 1 calc R U . . .
H31B H 0.3824 0.6387 0.1773 0.065 Uiso 1 1 calc R U . . .
H31C H 0.4377 0.6688 0.1089 0.065 Uiso 1 1 calc R U . . .
O24 O 0.03608(18) 0.48480(17) 0.3420(2) 0.0612(10) Uani 1 1 d . . . . .
C23 C 0.1552(2) 0.8615(2) 0.2499(2) 0.0349(9) Uani 1 1 d . . . . .
H23A H 0.1489 0.9091 0.2867 0.042 Uiso 1 1 calc R U . . .
H23B H 0.1319 0.8839 0.2035 0.042 Uiso 1 1 calc R U . . .
C34 C 0.3040(3) 0.6395(3) 0.3592(3) 0.0547(12) Uani 1 1 d . . . . .
H34A H 0.3157 0.6239 0.4098 0.082 Uiso 1 1 calc R U . . .
H34B H 0.3308 0.6967 0.3477 0.082 Uiso 1 1 calc R U . . .
H34C H 0.3267 0.5931 0.3273 0.082 Uiso 1 1 calc R U . . .
C33 C 0.0174(2) 0.7825(3) 0.2481(3) 0.0513(12) Uani 1 1 d . . . . .
H33A H -0.0087 0.8390 0.2625 0.077 Uiso 1 1 calc R U . . .
H33B H -0.0139 0.7328 0.2698 0.077 Uiso 1 1 calc R U . . .
H33C H 0.0161 0.7770 0.1951 0.077 Uiso 1 1 calc R U . . .

loop_
_atom_site_aniso_label
_atom_site_aniso_U_11
_atom_site_aniso_U_22
_atom_site_aniso_U_33
_atom_site_aniso_U_23
_atom_site_aniso_U_13
_atom_site_aniso_U_12
O1W 0.057(3) 0.117(3) 0.095(4) 0.058(3) 0.009(2) -0.002(2)
O2W 0.105(3) 0.086(3) 0.070(3) -0.007(3) -0.028(2) 0.040(2)
Co1 0.0282(2) 0.0172(2) 0.0208(3) -0.0004(2) -0.0021(2) 0.00057(17)
Co2 0.0321(3) 0.0173(2) 0.0237(3) -0.0010(2) 0.0020(2) 0.00015(18)
O1H 0.0316(13) 0.0168(11) 0.0229(14) -0.0003(11) -0.0028(10) 0.0011(9)
O2H 0.0366(14) 0.0193(12) 0.0264(15) -0.0003(11) -0.0018(11) 0.0047(10)
O13 0.0393(13) 0.0179(11) 0.0361(16) -0.0037(11) 0.0042(12) -0.0022(10)
O11 0.0434(15) 0.0329(13) 0.0224(14) 0.0018(12) -0.0069(12) 0.0024(11)
O14 0.0399(15) 0.0270(12) 0.0412(18) 0.0006(13) 0.0075(12) -0.0040(11)
N12 0.0277(15) 0.0277(14) 0.0278(18) -0.0019(13) -0.0023(13) -0.0027(12)
O12 0.0329(13) 0.0169(10) 0.0287(15) -0.0032(11) 0.0010(11) -0.0008(9)
O23 0.0540(17) 0.0208(11) 0.0353(17) 0.0032(11) -0.0025(13) -0.0099(11)
N11 0.0364(17) 0.0195(13) 0.0302(18) -0.0021(13) 0.0021(13) -0.0024(11)
O22 0.0522(16) 0.0197(12) 0.052(2) -0.0065(13) 0.0055(14) 0.0021(11)
N13 0.0431(18) 0.0251(15) 0.034(2) -0.0004(14) 0.0072(15) 0.0063(13)
N14 0.055(2) 0.0264(14) 0.0228(18) -0.0039(14) 0.0006(15) 0.0039(13)
C13 0.044(2) 0.0230(17) 0.0174(19) 0.0010(16) -0.0017(16) 0.0008(15)
O21 0.082(2) 0.073(2) 0.0245(17) 0.0115(16) 0.0025(15) 0.0088(17)
C12 0.042(2) 0.0220(17) 0.022(2) 0.0041(16) 0.0005(16) -0.0003(15)
C11 0.060(3) 0.0276(19) 0.027(2) -0.0008(18) 0.002(2) 0.0078(17)
C22 0.038(2) 0.0287(18) 0.041(2) -0.0118(19) -0.0016(18) -0.0075(16)
C14 0.052(2) 0.0236(18) 0.042(3) -0.0022(19) 0.022(2) 0.0026(17)
C32 0.030(2) 0.051(2) 0.058(3) -0.005(2) -0.006(2) 0.0014(18)
C24 0.086(3) 0.038(2) 0.030(3) 0.010(2) 0.007(2) -0.003(2)
C21 0.045(2) 0.0331(19) 0.035(2) 0.0028(18) 0.0132(19) -0.0010(17)
C31 0.034(2) 0.044(2) 0.052(3) -0.002(2) -0.005(2) -0.0063(17)
O24 0.064(2) 0.0368(15) 0.082(3) 0.0100(17) 0.0347(19) -0.0065(14)
C23 0.049(2) 0.0191(15) 0.037(2) -0.0007(18) -0.0072(19) 0.0037(15)
C34 0.062(3) 0.066(3) 0.036(3) 0.006(2) -0.016(2) 0.006(2)
C33 0.038(2) 0.041(2) 0.075(4) 0.009(2) 0.005(2) 0.0057(18)

loop_
_atom_type_symbol
_atom_type_description
_atom_type_scat_dispersion_real
_atom_type_scat_dispersion_imag
_atom_type_scat_source
C C 0.0033 0.0016 'International Tables Vol C Tables 4.2.6.8 and 6.1.1.4'
H H 0.0000 0.0000 'International Tables Vol C Tables 4.2.6.8 and 6.1.1.4'
N N 0.0061 0.0033 'International Tables Vol C Tables 4.2.6.8 and 6.1.1.4'
O O 0.0106 0.0060 'International Tables Vol C Tables 4.2.6.8 and 6.1.1.4'
Co Co 0.3494 0.9721 'International Tables Vol C Tables 4.2.6.8 and 6.1.1.4'

loop_
_geom_angle_atom_site_label_1
_geom_angle_atom_site_label_2
_geom_angle_atom_site_label_3
_geom_angle
_geom_angle_site_symmetry_1
_geom_angle_site_symmetry_3
_geom_angle_publ_flag
O1H Co1 O12 92.79(10) . . ?
O1H Co1 O2H 82.29(10) . . ?
O12 Co1 O2H 173.76(10) . . ?
O1H Co1 O11 173.56(9) . . ?
O12 Co1 O11 92.44(10) . . ?
O2H Co1 O11 92.74(10) . . ?
O1H Co1 N11 90.89(11) . . ?
O12 Co1 N11 88.07(10) . . ?
O2H Co1 N11 95.80(11) . . ?
O11 Co1 N11 85.53(12) . . ?
O1H Co1 N12 93.95(11) . . ?
O12 Co1 N12 85.69(10) . . ?
O2H Co1 N12 90.81(10) . . ?
O11 Co1 N12 90.19(12) . . ?
N11 Co1 N12 172.27(12) . . ?
O1H Co1 Co2 40.94(6) . . ?
O12 Co1 Co2 133.51(8) . . ?
O2H Co1 Co2 41.36(8) . . ?
O11 Co1 Co2 134.04(7) . . ?
N11 Co1 Co2 95.34(9) . . ?
N12 Co1 Co2 92.26(9) . . ?
O14 Co2 O13 177.40(12) . . ?
O14 Co2 O1H 90.64(10) . . ?
O13 Co2 O1H 90.51(9) . . ?
O14 Co2 O2H 91.45(11) . . ?
O13 Co2 O2H 91.03(11) . . ?
O1H Co2 O2H 81.36(10) . . ?
O14 Co2 N13 93.15(11) . . ?
O13 Co2 N13 85.94(11) . . ?
O1H Co2 N13 173.13(12) . . ?
O2H Co2 N13 92.81(12) . . ?
O14 Co2 N14 85.70(12) . . ?
O13 Co2 N14 91.92(12) . . ?
O1H Co2 N14 92.21(11) . . ?
O2H Co2 N14 172.95(10) . . ?
N13 Co2 N14 93.79(13) . . ?
O14 Co2 Co1 90.47(8) . . ?
O13 Co2 Co1 91.91(8) . . ?
O1H Co2 Co1 40.48(7) . . ?
O2H Co2 Co1 40.90(6) . . ?
N13 Co2 Co1 133.66(10) . . ?
N14 Co2 Co1 132.54(9) . . ?
Co1 O1H Co2 98.58(10) . . ?
Co1 O2H Co2 97.74(10) . . ?
C13 O13 Co2 115.8(2) . . ?
C11 O11 Co1 114.1(2) . . ?
C14 O14 Co2 116.1(2) . . ?
C22 N12 C32 112.0(3) . . ?
C22 N12 Co1 105.8(2) . . ?
C32 N12 Co1 117.9(2) . . ?
C12 O12 Co1 115.5(2) . . ?
C21 N11 C31 111.8(3) . . ?
C21 N11 Co1 106.3(2) . . ?
C31 N11 Co1 116.5(2) . . ?
C33 N13 C23 112.1(3) . . ?
C33 N13 Co2 116.5(2) . . ?
C23 N13 Co2 107.6(2) . . ?
C34 N14 C24 111.8(3) . . ?
C34 N14 Co2 114.8(2) . . ?
C24 N14 Co2 107.8(2) . . ?
O23 C13 O13 123.2(3) . . ?
O23 C13 C23 121.0(3) . . ?
O13 C13 C23 115.8(3) . . ?
O22 C12 O12 123.1(3) . . ?
O22 C12 C22 121.4(3) . . ?
O12 C12 C22 115.5(3) . . ?
O21 C11 O11 122.7(4) . . ?
O21 C11 C21 122.0(4) . . ?
O11 C11 C21 115.4(3) . . ?
N12 C22 C12 111.0(3) . . ?
O24 C14 O14 123.8(4) . . ?
O24 C14 C24 120.1(4) . . ?
O14 C14 C24 116.0(3) . . ?
N14 C24 C14 111.1(3) . . ?
N11 C21 C11 110.0(3) . . ?
N13 C23 C13 110.8(3) . . ?

loop_
_geom_bond_atom_site_label_1
_geom_bond_atom_site_label_2
_geom_bond_distance
_geom_bond_site_symmetry_2
_geom_bond_publ_flag
Co1 O1H 1.886(2) . ?
Co1 O12 1.896(2) . ?
Co1 O2H 1.898(2) . ?
Co1 O11 1.904(2) . ?
Co1 N11 1.951(3) . ?
Co1 N12 1.973(3) . ?
Co1 Co2 2.8721(7) . ?
Co2 O14 1.893(2) . ?
Co2 O13 1.897(2) . ?
Co2 O1H 1.903(2) . ?
Co2 O2H 1.915(3) . ?
Co2 N13 1.967(3) . ?
Co2 N14 1.964(3) . ?
O13 C13 1.279(3) . ?
O11 C11 1.298(4) . ?
O14 C14 1.287(5) . ?
N12 C22 1.480(4) . ?
N12 C32 1.481(4) . ?
O12 C12 1.283(4) . ?
O23 C13 1.232(4) . ?
N11 C21 1.462(5) . ?
N11 C31 1.482(4) . ?
O22 C12 1.226(4) . ?
N13 C33 1.456(5) . ?
N13 C23 1.475(4) . ?
N14 C34 1.472(5) . ?
N14 C24 1.483(5) . ?
C13 C23 1.508(5) . ?
O21 C11 1.224(5) . ?
C12 C22 1.499(5) . ?
C11 C21 1.503(5) . ?
C14 O24 1.226(4) . ?
C14 C24 1.505(6) . ?
